data_4326440
loop_
_publ_author_name
'Graeme Nawn'
'Kate M. Waldie'
'Simon R. Oakley'
'Brendan D. Peters'
'Derek Mandel'
'Brian O. Patrick'
'Robert McDonald'
'Robin G. Hicks'

_publ_section_title
;
 Redox-Active Bridging Ligands Based on Indigo Diimine ("Nindigo")
 Derivatives
;
_journal_name_full 'Inorganic Chemistry'
_journal_page_first 9826
_journal_page_last 9837
_journal_paper_doi 10.1021/ic200388y
_journal_volume 50
_journal_year 2011
_chemical_formula_sum 'C43 H31 F12 N4 O4 Pd2'
_chemical_formula_weight 1108.52
_chemical_name_systematic
;
 ?
;
_space_group_IT_number 2
_symmetry_cell_setting triclinic
_symmetry_space_group_name_Hall '-P 1'
_symmetry_space_group_name_H-M 'P -1'
_atom_sites_solution_hydrogens geom
_atom_sites_solution_primary direct
_atom_sites_solution_secondary difmap
_audit_creation_method SHELXL-97
_cell_angle_alpha 90.508(5)
_cell_angle_beta 92.453(5)
_cell_angle_gamma 92.795(5)
_cell_formula_units_Z 2
_cell_length_a 11.2026(10)
_cell_length_b 13.2615(12)
_cell_length_c 13.8826(12)
_cell_measurement_reflns_used 6563
_cell_measurement_temperature 173(2)
_cell_measurement_theta_max 27.29
_cell_measurement_theta_min 2.33
_cell_volume 2058.0(3)
_computing_structure_refinement 'SHELXL-97 (Sheldrick, 1997)'
_diffrn_ambient_temperature 173(2)
_diffrn_measured_fraction_theta_full 0.984
_diffrn_measured_fraction_theta_max 0.984
_diffrn_measurement_device_type 'Bruker X8 APEX II'
_diffrn_measurement_method 'area detector'
_diffrn_radiation_monochromator graphite
_diffrn_radiation_source 'fine-focus sealed tube'
_diffrn_radiation_type MoK\a
_diffrn_radiation_wavelength 0.71073
_diffrn_reflns_av_R_equivalents 0.0386
_diffrn_reflns_av_sigmaI/netI 0.0503
_diffrn_reflns_limit_h_max 14
_diffrn_reflns_limit_h_min -14
_diffrn_reflns_limit_k_max 17
_diffrn_reflns_limit_k_min -17
_diffrn_reflns_limit_l_max 17
_diffrn_reflns_limit_l_min -18
_diffrn_reflns_number 43020
_diffrn_reflns_theta_full 28.00
_diffrn_reflns_theta_max 28.00
_diffrn_reflns_theta_min 1.47
_exptl_absorpt_coefficient_mu 0.978
_exptl_absorpt_correction_T_max 0.990
_exptl_absorpt_correction_T_min 0.883
_exptl_absorpt_correction_type multi-scan
_exptl_crystal_colour green
_exptl_crystal_density_diffrn 1.789
_exptl_crystal_description plate
_exptl_crystal_F_000 1098
_exptl_crystal_size_max 0.25
_exptl_crystal_size_mid 0.10
_exptl_crystal_size_min 0.01
_refine_diff_density_max 1.568
_refine_diff_density_min -0.965
_refine_diff_density_rms 0.102
_refine_ls_extinction_method none
_refine_ls_goodness_of_fit_ref 1.055
_refine_ls_hydrogen_treatment constr
_refine_ls_matrix_type full
_refine_ls_number_parameters 589
_refine_ls_number_reflns 9794
_refine_ls_number_restraints 0
_refine_ls_restrained_S_all 1.055
_refine_ls_R_factor_all 0.0734
_refine_ls_R_factor_gt 0.0394
_refine_ls_shift/su_max 0.009
_refine_ls_shift/su_mean 0.000
_refine_ls_structure_factor_coef Fsqd
_refine_ls_weighting_details 'calc w=1/[\s^2^(Fo^2^)+(0.0386P)^2^+3.5952P] where P=(Fo^2^+2Fc^2^)/3'
_refine_ls_weighting_scheme calc
_refine_ls_wR_factor_gt 0.0852
_refine_ls_wR_factor_ref 0.1005
_reflns_number_gt 6880
_reflns_number_total 9794
_reflns_threshold_expression >2sigma(I)
_cod_data_source_file ic200388y_si_006.cif
_cod_data_source_block rh028
_cod_database_code 4326440

loop_
_symmetry_equiv_pos_as_xyz
'x, y, z'
'-x, -y, -z'

loop_
_atom_site_label
_atom_site_type_symbol
_atom_site_fract_x
_atom_site_fract_y
_atom_site_fract_z
_atom_site_U_iso_or_equiv
_atom_site_adp_type
_atom_site_occupancy
_atom_site_symmetry_multiplicity
_atom_site_calc_flag
_atom_site_refinement_flags
C1 C 0.5847(3) 0.4734(3) 0.2637(3) 0.0219(7) Uani 1 1 d .
C1' C 0.4984(3) 0.5123(3) 0.3179(3) 0.0236(8) Uani 1 1 d .
C2 C 0.6999(3) 0.5223(3) 0.2470(3) 0.0232(8) Uani 1 1 d .
C2' C 0.3956(3) 0.4545(3) 0.3524(3) 0.0216(7) Uani 1 1 d .
C3' C 0.3459(3) 0.5178(3) 0.4243(3) 0.0233(8) Uani 1 1 d .
C3 C 0.7681(3) 0.4464(3) 0.2025(2) 0.0226(8) Uani 1 1 d .
C4 C 0.8846(3) 0.4446(3) 0.1692(3) 0.0291(8) Uani 1 1 d .
H4 H 0.9370 0.5031 0.1739 0.035 Uiso 1 1 calc R
C4' C 0.2509(3) 0.5053(3) 0.4858(3) 0.0280(8) Uani 1 1 d .
H4' H 0.2029 0.4441 0.4847 0.034 Uiso 1 1 calc R
C5' C 0.2280(4) 0.5824(3) 0.5476(3) 0.0315(9) Uani 1 1 d .
H5' H 0.1633 0.5749 0.5895 0.038 Uiso 1 1 calc R
C5 C 0.9217(4) 0.3563(3) 0.1296(3) 0.0347(10) Uani 1 1 d .
H5 H 0.9991 0.3546 0.1044 0.042 Uiso 1 1 calc R
C6' C 0.2986(4) 0.6712(3) 0.5494(3) 0.0290(9) Uani 1 1 d .
H6' H 0.2818 0.7233 0.5935 0.035 Uiso 1 1 calc R
C6 C 0.8461(4) 0.2697(3) 0.1263(3) 0.0331(9) Uani 1 1 d .
H6 H 0.8743 0.2091 0.1006 0.040 Uiso 1 1 calc R
C7' C 0.3920(3) 0.6864(3) 0.4895(3) 0.0286(8) Uani 1 1 d .
H7' H 0.4396 0.7477 0.4921 0.034 Uiso 1 1 calc R
C7 C 0.7321(3) 0.2691(3) 0.1591(3) 0.0287(9) Uani 1 1 d .
H7 H 0.6823 0.2090 0.1580 0.034 Uiso 1 1 calc R
C8' C 0.4151(3) 0.6094(3) 0.4246(3) 0.0246(8) Uani 1 1 d .
C8 C 0.6921(3) 0.3593(3) 0.1941(3) 0.0238(8) Uani 1 1 d .
C9 C 0.8289(5) 0.9806(3) 0.2513(3) 0.0454(12) Uani 1 1 d .
C10 C 0.7203(4) 0.9186(3) 0.2845(3) 0.0340(9) Uani 1 1 d .
C11 C 0.6241(4) 0.9665(3) 0.3184(3) 0.0410(11) Uani 1 1 d .
H11 H 0.6284 1.0381 0.3234 0.049 Uiso 1 1 calc R
C12 C 0.5212(4) 0.9143(3) 0.3455(3) 0.0341(9) Uani 1 1 d .
C13 C 0.4160(5) 0.9770(4) 0.3684(4) 0.0505(13) Uani 1 1 d .
C14 C 0.1348(4) 0.0877(4) 0.1259(4) 0.0448(12) Uani 1 1 d .
C15 C 0.2559(4) 0.1452(3) 0.1233(3) 0.0320(9) Uani 1 1 d .
C16 C 0.3255(4) 0.1241(3) 0.0462(3) 0.0378(10) Uani 1 1 d .
H16 H 0.2942 0.0776 -0.0019 0.045 Uiso 1 1 calc R
C17 C 0.4372(4) 0.1677(3) 0.0367(3) 0.0327(9) Uani 1 1 d .
C18 C 0.5082(4) 0.1411(4) -0.0510(3) 0.0450(12) Uani 1 1 d .
C19' C 0.2590(3) 0.3136(3) 0.3622(3) 0.0235(8) Uani 1 1 d .
C19 C 0.8505(3) 0.6522(3) 0.2561(3) 0.0267(8) Uani 1 1 d .
C20' C 0.1442(3) 0.3292(3) 0.3277(3) 0.0302(9) Uani 1 1 d .
H20' H 0.1310 0.3747 0.2762 0.036 Uiso 1 1 calc R
C20 C 0.9371(4) 0.6394(3) 0.3276(3) 0.0317(9) Uani 1 1 d .
H20 H 0.9161 0.6110 0.3876 0.038 Uiso 1 1 calc R
C21 C 1.0547(4) 0.6682(3) 0.3118(3) 0.0402(10) Uani 1 1 d .
H21 H 1.1144 0.6574 0.3608 0.048 Uiso 1 1 calc R
C21' C 0.0490(3) 0.2787(3) 0.3681(3) 0.0321(9) Uani 1 1 d .
H21' H -0.0300 0.2906 0.3447 0.038 Uiso 1 1 calc R
C22 C 1.0881(4) 0.7123(3) 0.2264(4) 0.0426(11) Uani 1 1 d .
C22' C 0.0654(4) 0.2110(3) 0.4422(3) 0.0301(9) Uani 1 1 d .
C23 C 0.9989(4) 0.7252(3) 0.1556(4) 0.0438(11) Uani 1 1 d .
H23 H 1.0194 0.7546 0.0960 0.053 Uiso 1 1 calc R
C23' C 0.1807(4) 0.1957(3) 0.4742(3) 0.0339(9) Uani 1 1 d .
H23' H 0.1944 0.1496 0.5250 0.041 Uiso 1 1 calc R
C24' C 0.2772(3) 0.2457(3) 0.4346(3) 0.0289(8) Uani 1 1 d .
H24' H 0.3562 0.2331 0.4574 0.035 Uiso 1 1 calc R
C24 C 0.8814(4) 0.6962(3) 0.1700(3) 0.0350(10) Uani 1 1 d .
H24 H 0.8215 0.7064 0.1210 0.042 Uiso 1 1 calc R
C25' C -0.0386(4) 0.1545(3) 0.4863(4) 0.0441(11) Uani 1 1 d .
H25A H -0.0386 0.0829 0.4681 0.066 Uiso 1 1 calc R
H25B H -0.1136 0.1825 0.4627 0.066 Uiso 1 1 calc R
H25C H -0.0312 0.1614 0.5566 0.066 Uiso 1 1 calc R
C25 C 1.2160(5) 0.7450(4) 0.2103(5) 0.0696(17) Uani 1 1 d .
H25D H 1.2334 0.8124 0.2383 0.104 Uiso 1 1 calc R
H25E H 1.2289 0.7466 0.1409 0.104 Uiso 1 1 calc R
H25F H 1.2691 0.6971 0.2411 0.104 Uiso 1 1 calc R
C26 C 0.4314(6) 0.4701(5) 0.0044(5) 0.089(2) Uani 1 1 d .
H26A H 0.3957 0.4551 -0.0609 0.107 Uiso 1 1 calc R
H26B H 0.4399 0.4054 0.0384 0.107 Uiso 1 1 calc R
C27 C 0.3513(6) 0.5351(5) 0.0583(5) 0.081(2) Uani 1 1 d .
H27A H 0.3368 0.5974 0.0217 0.098 Uiso 1 1 calc R
H27B H 0.3894 0.5546 0.1218 0.098 Uiso 1 1 calc R
C28 C 0.2341(6) 0.4762(6) 0.0719(5) 0.098(3) Uani 1 1 d .
H28A H 0.1797 0.4858 0.0158 0.146 Uiso 1 1 calc R
H28B H 0.1977 0.5005 0.1301 0.146 Uiso 1 1 calc R
H28C H 0.2488 0.4043 0.0784 0.146 Uiso 1 1 calc R
N1 N 0.5799(3) 0.3769(2) 0.2289(2) 0.0256(7) Uani 1 1 d .
N1' N 0.5048(3) 0.6067(2) 0.3585(2) 0.0257(7) Uani 1 1 d .
N2' N 0.3599(3) 0.3642(2) 0.3196(2) 0.0239(7) Uani 1 1 d .
N2 N 0.7291(3) 0.6169(2) 0.2702(2) 0.0259(7) Uani 1 1 d .
O1 O 0.4996(2) 0.8214(2) 0.3503(2) 0.0348(7) Uani 1 1 d .
O2 O 0.7328(3) 0.8260(2) 0.2751(2) 0.0361(7) Uani 1 1 d .
O3 O 0.2782(2) 0.2054(2) 0.1917(2) 0.0318(6) Uani 1 1 d .
O4 O 0.4948(2) 0.2303(2) 0.0913(2) 0.0330(6) Uani 1 1 d .
F1 F 0.8369(3) 0.9738(3) 0.1578(2) 0.0869(12) Uani 1 1 d .
F2 F 0.9276(3) 0.9509(2) 0.2923(3) 0.0708(9) Uani 1 1 d .
F3 F 0.8247(3) 1.0776(2) 0.2734(3) 0.0699(9) Uani 1 1 d .
F4 F 0.4480(3) 1.0646(3) 0.4075(4) 0.1039(15) Uani 1 1 d .
F5 F 0.3447(3) 0.9319(3) 0.4288(3) 0.0927(13) Uani 1 1 d .
F6 F 0.3515(3) 0.9936(3) 0.2906(3) 0.0893(12) Uani 1 1 d .
F7 F 0.0785(3) 0.1061(3) 0.2021(3) 0.0969(14) Uani 1 1 d .
F8 F 0.0642(3) 0.1152(3) 0.0531(3) 0.0908(12) Uani 1 1 d .
F9 F 0.1436(3) -0.0089(2) 0.1158(3) 0.0934(14) Uani 1 1 d .
F10 F 0.4619(3) 0.0590(3) -0.0979(2) 0.0693(10) Uani 1 1 d .
F11 F 0.5083(3) 0.2164(3) -0.1130(2) 0.0743(10) Uani 1 1 d .
F12 F 0.6202(2) 0.1256(2) -0.0273(2) 0.0556(8) Uani 1 1 d .
Pd1 Pd 0.61665(3) 0.71597(2) 0.31662(2) 0.02589(9) Uani 1 1 d .
Pd2 Pd 0.43061(3) 0.29291(2) 0.21031(2) 0.02395(8) Uani 1 1 d .

loop_
_atom_site_aniso_label
_atom_site_aniso_U_11
_atom_site_aniso_U_22
_atom_site_aniso_U_33
_atom_site_aniso_U_23
_atom_site_aniso_U_13
_atom_site_aniso_U_12
C1 0.0218(19) 0.0243(18) 0.0197(19) 0.0004(14) 0.0005(14) 0.0030(14)
C1' 0.0245(19) 0.0235(18) 0.023(2) -0.0003(14) 0.0023(15) 0.0031(15)
C2 0.0247(19) 0.0250(19) 0.0204(19) 0.0023(14) 0.0015(15) 0.0043(15)
C2' 0.0208(18) 0.0244(18) 0.0199(19) -0.0004(14) 0.0001(14) 0.0055(14)
C3' 0.026(2) 0.0252(19) 0.0188(19) -0.0004(14) -0.0001(15) 0.0079(15)
C3 0.026(2) 0.0257(19) 0.0162(18) -0.0006(14) 0.0031(14) 0.0051(15)
C4 0.025(2) 0.035(2) 0.028(2) -0.0004(16) 0.0025(16) 0.0031(16)
C4' 0.033(2) 0.028(2) 0.023(2) 0.0006(15) 0.0053(16) 0.0058(16)
C5' 0.036(2) 0.037(2) 0.023(2) 0.0017(16) 0.0097(17) 0.0115(18)
C5 0.028(2) 0.044(2) 0.034(2) -0.0027(18) 0.0057(17) 0.0090(18)
C6' 0.038(2) 0.030(2) 0.020(2) -0.0046(15) 0.0002(16) 0.0148(18)
C6 0.032(2) 0.035(2) 0.034(2) -0.0070(18) 0.0007(18) 0.0128(18)
C7' 0.032(2) 0.028(2) 0.026(2) -0.0057(16) -0.0012(16) 0.0073(16)
C7 0.029(2) 0.027(2) 0.030(2) -0.0021(16) -0.0010(16) 0.0057(16)
C8' 0.0228(19) 0.030(2) 0.0210(19) -0.0010(15) -0.0012(15) 0.0062(15)
C8 0.0232(19) 0.031(2) 0.0175(18) 0.0005(15) -0.0011(14) 0.0074(15)
C9 0.063(3) 0.031(2) 0.041(3) 0.003(2) -0.001(2) -0.010(2)
C10 0.047(3) 0.026(2) 0.028(2) 0.0027(16) -0.0042(18) 0.0007(18)
C11 0.057(3) 0.024(2) 0.042(3) -0.0012(18) 0.000(2) 0.003(2)
C12 0.043(3) 0.031(2) 0.028(2) -0.0014(17) -0.0022(18) 0.0081(19)
C13 0.055(3) 0.035(3) 0.062(4) -0.006(2) 0.000(3) 0.014(2)
C14 0.031(2) 0.046(3) 0.057(3) -0.023(2) 0.005(2) 0.000(2)
C15 0.030(2) 0.032(2) 0.034(2) -0.0058(17) -0.0006(17) 0.0015(17)
C16 0.035(2) 0.045(3) 0.033(2) -0.0170(19) 0.0025(18) -0.0011(19)
C17 0.035(2) 0.038(2) 0.025(2) -0.0079(17) 0.0003(17) 0.0055(18)
C18 0.045(3) 0.058(3) 0.032(3) -0.016(2) 0.005(2) -0.001(2)
C19' 0.0228(19) 0.0248(19) 0.0232(19) -0.0059(15) 0.0058(15) 0.0010(15)
C19 0.028(2) 0.0229(19) 0.030(2) -0.0027(15) 0.0055(16) -0.0018(15)
C20' 0.029(2) 0.033(2) 0.029(2) 0.0062(17) 0.0016(17) 0.0069(17)
C20 0.034(2) 0.035(2) 0.026(2) -0.0026(17) 0.0020(17) 0.0017(18)
C21 0.033(2) 0.042(3) 0.045(3) -0.004(2) -0.008(2) -0.0011(19)
C21' 0.023(2) 0.041(2) 0.033(2) -0.0018(18) 0.0007(17) 0.0038(17)
C22 0.035(2) 0.037(2) 0.056(3) 0.001(2) 0.006(2) -0.0066(19)
C22' 0.032(2) 0.032(2) 0.026(2) -0.0057(16) 0.0059(17) -0.0011(17)
C23 0.042(3) 0.041(3) 0.049(3) 0.012(2) 0.018(2) -0.004(2)
C23' 0.039(2) 0.034(2) 0.029(2) 0.0075(17) 0.0023(18) 0.0023(18)
C24' 0.027(2) 0.033(2) 0.027(2) 0.0002(16) -0.0016(16) 0.0040(16)
C24 0.036(2) 0.036(2) 0.034(2) 0.0046(18) 0.0020(18) 0.0017(18)
C25' 0.042(3) 0.045(3) 0.045(3) 0.000(2) 0.010(2) -0.005(2)
C25 0.043(3) 0.067(4) 0.099(5) 0.006(3) 0.015(3) -0.017(3)
C26 0.138(7) 0.081(5) 0.054(4) 0.023(3) 0.020(4) 0.036(4)
C27 0.087(5) 0.105(5) 0.054(4) 0.012(4) -0.004(3) 0.028(4)
C28 0.069(4) 0.155(7) 0.068(5) 0.061(5) -0.009(3) -0.005(4)
N1 0.0255(17) 0.0267(16) 0.0247(17) -0.0063(13) 0.0017(13) 0.0041(13)
N1' 0.0270(17) 0.0249(16) 0.0256(17) -0.0056(13) 0.0037(13) 0.0040(13)
N2' 0.0255(17) 0.0243(16) 0.0226(17) -0.0011(12) 0.0054(13) 0.0041(13)
N2 0.0281(17) 0.0266(16) 0.0229(17) -0.0015(13) 0.0048(13) -0.0016(13)
O1 0.0385(17) 0.0287(15) 0.0379(17) -0.0021(12) 0.0042(13) 0.0083(12)
O2 0.0411(17) 0.0260(15) 0.0417(18) 0.0006(12) 0.0095(13) -0.0005(12)
O3 0.0302(15) 0.0330(15) 0.0321(16) -0.0099(12) 0.0056(12) -0.0010(12)
O4 0.0310(15) 0.0386(16) 0.0296(16) -0.0114(12) 0.0069(12) -0.0010(12)
F1 0.103(3) 0.112(3) 0.0408(19) -0.0053(18) 0.0167(17) -0.060(2)
F2 0.0502(19) 0.0547(19) 0.106(3) 0.0256(18) -0.0072(18) -0.0116(15)
F3 0.085(2) 0.0311(15) 0.093(3) 0.0054(15) 0.0097(19) -0.0134(15)
F4 0.077(2) 0.053(2) 0.182(4) -0.056(2) 0.002(3) 0.0236(18)
F5 0.096(3) 0.070(2) 0.121(3) 0.014(2) 0.057(2) 0.047(2)
F6 0.080(2) 0.107(3) 0.084(3) 0.002(2) -0.018(2) 0.052(2)
F7 0.071(2) 0.124(3) 0.092(3) -0.057(2) 0.047(2) -0.060(2)
F8 0.0350(18) 0.132(3) 0.103(3) 0.014(2) -0.0182(18) -0.0066(19)
F9 0.0477(19) 0.0391(18) 0.194(4) -0.023(2) 0.024(2) -0.0099(14)
F10 0.0604(19) 0.093(2) 0.0532(19) -0.0501(17) 0.0153(14) -0.0143(17)
F11 0.094(3) 0.094(3) 0.0381(18) 0.0061(16) 0.0244(16) 0.015(2)
F12 0.0375(15) 0.077(2) 0.0523(18) -0.0282(15) 0.0120(13) 0.0038(14)
Pd1 0.02897(17) 0.02209(15) 0.02693(17) -0.00216(11) 0.00357(12) 0.00281(12)
Pd2 0.02491(16) 0.02464(16) 0.02247(16) -0.00500(11) 0.00426(11) 0.00113(11)

loop_
_atom_type_symbol
_atom_type_description
_atom_type_scat_dispersion_real
_atom_type_scat_dispersion_imag
_atom_type_scat_source
C C 0.0033 0.0016 'International Tables Vol C Tables 4.2.6.8 and 6.1.1.4'
H H 0.0000 0.0000 'International Tables Vol C Tables 4.2.6.8 and 6.1.1.4'
N N 0.0061 0.0033 'International Tables Vol C Tables 4.2.6.8 and 6.1.1.4'
O O 0.0106 0.0060 'International Tables Vol C Tables 4.2.6.8 and 6.1.1.4'
F F 0.0171 0.0103 'International Tables Vol C Tables 4.2.6.8 and 6.1.1.4'
Pd Pd -0.9988 1.0072 'International Tables Vol C Tables 4.2.6.8 and 6.1.1.4'

loop_
_geom_angle_atom_site_label_1
_geom_angle_atom_site_label_2
_geom_angle_atom_site_label_3
_geom_angle
_geom_angle_site_symmetry_1
_geom_angle_site_symmetry_3
N1 C1 C1' 123.9(3) . .
N1 C1 C2 110.2(3) . .
C1' C1 C2 125.4(3) . .
N1' C1' C1 124.9(3) . .
N1' C1' C2' 109.9(3) . .
C1 C1' C2' 124.7(3) . .
N2 C2 C3 130.6(3) . .
N2 C2 C1 123.8(3) . .
C3 C2 C1 105.5(3) . .
N2' C2' C3' 130.4(3) . .
N2' C2' C1' 123.9(3) . .
C3' C2' C1' 105.6(3) . .
C4' C3' C8' 120.3(3) . .
C4' C3' C2' 134.1(3) . .
C8' C3' C2' 105.6(3) . .
C8 C3 C4 119.6(3) . .
C8 C3 C2 106.0(3) . .
C4 C3 C2 134.4(3) . .
C5 C4 C3 118.8(4) . .
C5 C4 H4 120.6 . .
C3 C4 H4 120.6 . .
C5' C4' C3' 119.0(4) . .
C5' C4' H4' 120.5 . .
C3' C4' H4' 120.5 . .
C4' C5' C6' 120.4(4) . .
C4' C5' H5' 119.8 . .
C6' C5' H5' 119.8 . .
C4 C5 C6 120.3(4) . .
C4 C5 H5 119.9 . .
C6 C5 H5 119.9 . .
C7' C6' C5' 122.1(3) . .
C7' C6' H6' 118.9 . .
C5' C6' H6' 118.9 . .
C7 C6 C5 122.1(4) . .
C7 C6 H6 119.0 . .
C5 C6 H6 119.0 . .
C6' C7' C8' 118.3(4) . .
C6' C7' H7' 120.9 . .
C8' C7' H7' 120.9 . .
C6 C7 C8 117.7(4) . .
C6 C7 H7 121.1 . .
C8 C7 H7 121.1 . .
N1' C8' C7' 128.7(4) . .
N1' C8' C3' 111.4(3) . .
C7' C8' C3' 119.9(3) . .
C7 C8 N1 127.7(3) . .
C7 C8 C3 121.3(3) . .
N1 C8 C3 110.9(3) . .
F2 C9 F1 108.6(5) . .
F2 C9 F3 105.9(4) . .
F1 C9 F3 107.3(4) . .
F2 C9 C10 111.4(4) . .
F1 C9 C10 111.0(4) . .
F3 C9 C10 112.4(4) . .
O2 C10 C11 128.3(4) . .
O2 C10 C9 111.7(4) . .
C11 C10 C9 120.0(4) . .
C10 C11 C12 122.4(4) . .
C10 C11 H11 118.8 . .
C12 C11 H11 118.8 . .
O1 C12 C11 129.3(4) . .
O1 C12 C13 114.0(4) . .
C11 C12 C13 116.6(4) . .
F6 C13 F4 107.5(4) . .
F6 C13 F5 106.7(5) . .
F4 C13 F5 105.9(5) . .
F6 C13 C12 110.7(4) . .
F4 C13 C12 113.3(4) . .
F5 C13 C12 112.3(4) . .
F7 C14 F9 109.7(5) . .
F7 C14 F8 105.6(4) . .
F9 C14 F8 105.8(4) . .
F7 C14 C15 113.2(4) . .
F9 C14 C15 112.2(4) . .
F8 C14 C15 110.0(4) . .
O3 C15 C16 128.9(4) . .
O3 C15 C14 114.6(4) . .
C16 C15 C14 116.5(4) . .
C17 C16 C15 122.6(4) . .
C17 C16 H16 118.7 . .
C15 C16 H16 118.7 . .
O4 C17 C16 129.1(4) . .
O4 C17 C18 111.5(4) . .
C16 C17 C18 119.4(4) . .
F12 C18 F11 107.0(4) . .
F12 C18 F10 107.8(4) . .
F11 C18 F10 107.2(4) . .
F12 C18 C17 112.1(4) . .
F11 C18 C17 110.1(4) . .
F10 C18 C17 112.4(4) . .
C24' C19' C20' 119.7(3) . .
C24' C19' N2' 119.8(3) . .
C20' C19' N2' 120.5(3) . .
C20 C19 C24 119.8(4) . .
C20 C19 N2 119.7(4) . .
C24 C19 N2 120.5(4) . .
C21' C20' C19' 119.6(4) . .
C21' C20' H20' 120.2 . .
C19' C20' H20' 120.2 . .
C19 C20 C21 119.6(4) . .
C19 C20 H20 120.2 . .
C21 C20 H20 120.2 . .
C20 C21 C22 121.8(4) . .
C20 C21 H21 119.1 . .
C22 C21 H21 119.1 . .
C20' C21' C22' 121.5(4) . .
C20' C21' H21' 119.2 . .
C22' C21' H21' 119.2 . .
C21 C22 C23 117.5(4) . .
C21 C22 C25 121.5(5) . .
C23 C22 C25 121.0(5) . .
C23' C22' C21' 117.6(4) . .
C23' C22' C25' 120.6(4) . .
C21' C22' C25' 121.9(4) . .
C24 C23 C22 121.4(4) . .
C24 C23 H23 119.3 . .
C22 C23 H23 119.3 . .
C22' C23' C24' 121.7(4) . .
C22' C23' H23' 119.2 . .
C24' C23' H23' 119.2 . .
C19' C24' C23' 119.9(4) . .
C19' C24' H24' 120.1 . .
C23' C24' H24' 120.1 . .
C23 C24 C19 119.9(4) . .
C23 C24 H24 120.1 . .
C19 C24 H24 120.1 . .
C22' C25' H25A 109.5 . .
C22' C25' H25B 109.5 . .
H25A C25' H25B 109.5 . .
C22' C25' H25C 109.5 . .
H25A C25' H25C 109.5 . .
H25B C25' H25C 109.5 . .
C22 C25 H25D 109.5 . .
C22 C25 H25E 109.5 . .
H25D C25 H25E 109.5 . .
C22 C25 H25F 109.5 . .
H25D C25 H25F 109.5 . .
H25E C25 H25F 109.5 . .
C27 C26 C26 110.2(7) . 2_665
C27 C26 H26A 109.6 . .
C26 C26 H26A 109.6 2_665 .
C27 C26 H26B 109.6 . .
C26 C26 H26B 109.6 2_665 .
H26A C26 H26B 108.1 . .
C26 C27 C28 108.6(6) . .
C26 C27 H27A 110.0 . .
C28 C27 H27A 110.0 . .
C26 C27 H27B 110.0 . .
C28 C27 H27B 110.0 . .
H27A C27 H27B 108.3 . .
C27 C28 H28A 109.5 . .
C27 C28 H28B 109.5 . .
H28A C28 H28B 109.5 . .
C27 C28 H28C 109.5 . .
H28A C28 H28C 109.5 . .
H28B C28 H28C 109.5 . .
C1 N1 C8 107.2(3) . .
C1 N1 Pd2 123.7(2) . .
C8 N1 Pd2 128.0(2) . .
C1' N1' C8' 107.2(3) . .
C1' N1' Pd1 122.9(2) . .
C8' N1' Pd1 129.7(2) . .
C2' N2' C19' 118.4(3) . .
C2' N2' Pd2 125.0(2) . .
C19' N2' Pd2 116.6(2) . .
C2 N2 C19 117.1(3) . .
C2 N2 Pd1 125.0(3) . .
C19 N2 Pd1 117.8(2) . .
C12 O1 Pd1 124.2(3) . .
C10 O2 Pd1 125.5(3) . .
C15 O3 Pd2 124.7(3) . .
C17 O4 Pd2 124.6(3) . .
N1' Pd1 N2 91.55(12) . .
N1' Pd1 O2 179.03(12) . .
N2 Pd1 O2 87.78(12) . .
N1' Pd1 O1 90.89(12) . .
N2 Pd1 O1 174.35(12) . .
O2 Pd1 O1 89.84(11) . .
N1 Pd2 N2' 90.46(12) . .
N1 Pd2 O4 89.86(11) . .
N2' Pd2 O4 174.54(12) . .
N1 Pd2 O3 179.41(12) . .
N2' Pd2 O3 89.74(11) . .
O4 Pd2 O3 89.99(11) . .

loop_
_geom_bond_atom_site_label_1
_geom_bond_atom_site_label_2
_geom_bond_distance
_geom_bond_site_symmetry_2
C1 N1 1.362(4) .
C1 C1' 1.368(5) .
C1 C2 1.445(5) .
C1' N1' 1.366(4) .
C1' C2' 1.453(5) .
C2 N2 1.314(5) .
C2 C3 1.444(5) .
C2' N2' 1.315(4) .
C2' C3' 1.446(5) .
C3' C4' 1.396(5) .
C3' C8' 1.409(5) .
C3 C8 1.402(5) .
C3 C4 1.404(5) .
C4 C5 1.378(5) .
C4 H4 0.9500 .
C4' C5' 1.370(5) .
C4' H4' 0.9500 .
C5' C6' 1.386(6) .
C5' H5' 0.9500 .
C5 C6 1.393(6) .
C5 H5 0.9500 .
C6' C7' 1.372(5) .
C6' H6' 0.9500 .
C6 C7 1.374(5) .
C6 H6 0.9500 .
C7' C8' 1.397(5) .
C7' H7' 0.9500 .
C7 C8 1.388(5) .
C7 H7 0.9500 .
C8' N1' 1.392(5) .
C8 N1 1.395(5) .
C9 F2 1.302(6) .
C9 F1 1.308(5) .
C9 F3 1.323(5) .
C9 C10 1.525(6) .
C10 O2 1.249(5) .
C10 C11 1.375(6) .
C11 C12 1.383(6) .
C11 H11 0.9500 .
C12 O1 1.246(5) .
C12 C13 1.518(6) .
C13 F6 1.299(6) .
C13 F4 1.305(6) .
C13 F5 1.312(6) .
C14 F7 1.283(5) .
C14 F9 1.297(5) .
C14 F8 1.321(6) .
C14 C15 1.525(6) .
C15 O3 1.245(5) .
C15 C16 1.385(6) .
C16 C17 1.365(6) .
C16 H16 0.9500 .
C17 O4 1.255(5) .
C17 C18 1.531(6) .
C18 F12 1.310(5) .
C18 F11 1.324(6) .
C18 F10 1.335(5) .
C19' C24' 1.370(5) .
C19' C20' 1.379(5) .
C19' N2' 1.438(5) .
C19 C20 1.376(6) .
C19 C24 1.384(6) .
C19 N2 1.439(5) .
C20' C21' 1.375(5) .
C20' H20' 0.9500 .
C20 C21 1.381(6) .
C20 H20 0.9500 .
C21 C22 1.385(7) .
C21 H21 0.9500 .
C21' C22' 1.384(6) .
C21' H21' 0.9500 .
C22 C23 1.388(7) .
C22 C25 1.503(6) .
C22' C23' 1.374(6) .
C22' C25' 1.509(6) .
C23 C24 1.377(6) .
C23 H23 0.9500 .
C23' C24' 1.377(6) .
C23' H23' 0.9500 .
C24' H24' 0.9500 .
C24 H24 0.9500 .
C25' H25A 0.9800 .
C25' H25B 0.9800 .
C25' H25C 0.9800 .
C25 H25D 0.9800 .
C25 H25E 0.9800 .
C25 H25F 0.9800 .
C26 C27 1.493(9) .
C26 C26 1.703(14) 2_665
C26 H26A 0.9900 .
C26 H26B 0.9900 .
C27 C28 1.514(9) .
C27 H27A 0.9900 .
C27 H27B 0.9900 .
C28 H28A 0.9800 .
C28 H28B 0.9800 .
C28 H28C 0.9800 .
N1 Pd2 1.970(3) .
N1' Pd1 1.976(3) .
N2' Pd2 1.994(3) .
N2 Pd1 1.986(3) .
O1 Pd1 2.028(3) .
O2 Pd1 2.012(3) .
O3 Pd2 2.023(3) .
O4 Pd2 2.018(3) .

loop_
_geom_torsion_atom_site_label_1
_geom_torsion_atom_site_label_2
_geom_torsion_atom_site_label_3
_geom_torsion_atom_site_label_4
_geom_torsion
_geom_torsion_site_symmetry_1
N1 C1 C1' N1' 175.8(3) .
C2 C1 C1' N1' 5.1(6) .
N1 C1 C1' C2' 5.4(6) .
C2 C1 C1' C2' -165.2(4) .
N1 C1 C2 N2 177.8(3) .
C1' C1 C2 N2 -10.4(6) .
N1 C1 C2 C3 -2.4(4) .
C1' C1 C2 C3 169.3(4) .
N1' C1' C2' N2' 173.7(3) .
C1 C1' C2' N2' -14.8(6) .
N1' C1' C2' C3' -5.2(4) .
C1 C1' C2' C3' 166.4(3) .
N2' C2' C3' C4' 3.9(7) .
C1' C2' C3' C4' -177.4(4) .
N2' C2' C3' C8' -175.4(4) .
C1' C2' C3' C8' 3.4(4) .
N2 C2 C3 C8 -179.6(4) .
C1 C2 C3 C8 0.7(4) .
N2 C2 C3 C4 0.1(7) .
C1 C2 C3 C4 -179.6(4) .
C8 C3 C4 C5 -0.4(6) .
C2 C3 C4 C5 179.8(4) .
C8' C3' C4' C5' -1.4(6) .
C2' C3' C4' C5' 179.4(4) .
C3' C4' C5' C6' -0.4(6) .
C3 C4 C5 C6 -2.5(6) .
C4' C5' C6' C7' 0.9(6) .
C4 C5 C6 C7 2.0(6) .
C5' C6' C7' C8' 0.4(6) .
C5 C6 C7 C8 1.6(6) .
C6' C7' C8' N1' -178.9(4) .
C6' C7' C8' C3' -2.2(5) .
C4' C3' C8' N1' -180.0(3) .
C2' C3' C8' N1' -0.6(4) .
C4' C3' C8' C7' 2.8(5) .
C2' C3' C8' C7' -177.8(3) .
C6 C7 C8 N1 178.5(4) .
C6 C7 C8 C3 -4.6(6) .
C4 C3 C8 C7 4.1(5) .
C2 C3 C8 C7 -176.1(3) .
C4 C3 C8 N1 -178.5(3) .
C2 C3 C8 N1 1.2(4) .
F2 C9 C10 O2 -52.3(5) .
F1 C9 C10 O2 68.8(5) .
F3 C9 C10 O2 -171.0(4) .
F2 C9 C10 C11 128.6(5) .
F1 C9 C10 C11 -110.3(5) .
F3 C9 C10 C11 9.9(6) .
O2 C10 C11 C12 -1.9(8) .
C9 C10 C11 C12 177.1(4) .
C10 C11 C12 O1 4.7(8) .
C10 C11 C12 C13 -171.8(4) .
O1 C12 C13 F6 -89.8(5) .
C11 C12 C13 F6 87.3(5) .
O1 C12 C13 F4 149.3(5) .
C11 C12 C13 F4 -33.6(7) .
O1 C12 C13 F5 29.4(6) .
C11 C12 C13 F5 -153.6(5) .
F7 C14 C15 O3 -4.4(6) .
F9 C14 C15 O3 -129.1(5) .
F8 C14 C15 O3 113.4(4) .
F7 C14 C15 C16 175.9(5) .
F9 C14 C15 C16 51.1(6) .
F8 C14 C15 C16 -66.4(5) .
O3 C15 C16 C17 2.4(8) .
C14 C15 C16 C17 -177.9(4) .
C15 C16 C17 O4 0.0(8) .
C15 C16 C17 C18 -179.6(4) .
O4 C17 C18 F12 44.1(5) .
C16 C17 C18 F12 -136.3(4) .
O4 C17 C18 F11 -74.9(5) .
C16 C17 C18 F11 104.8(5) .
O4 C17 C18 F10 165.7(4) .
C16 C17 C18 F10 -14.7(6) .
C24' C19' C20' C21' 1.9(6) .
N2' C19' C20' C21' 178.8(3) .
C24 C19 C20 C21 -1.8(6) .
N2 C19 C20 C21 176.4(4) .
C19 C20 C21 C22 1.8(6) .
C19' C20' C21' C22' -0.9(6) .
C20 C21 C22 C23 -1.2(7) .
C20 C21 C22 C25 179.0(4) .
C20' C21' C22' C23' 0.0(6) .
C20' C21' C22' C25' -179.4(4) .
C21 C22 C23 C24 0.7(7) .
C25 C22 C23 C24 -179.5(5) .
C21' C22' C23' C24' 0.0(6) .
C25' C22' C23' C24' 179.4(4) .
C20' C19' C24' C23' -1.9(6) .
N2' C19' C24' C23' -178.8(3) .
C22' C23' C24' C19' 0.9(6) .
C22 C23 C24 C19 -0.8(7) .
C20 C19 C24 C23 1.3(6) .
N2 C19 C24 C23 -176.8(4) .
C26 C26 C27 C28 -175.4(6) 2_665
C1' C1 N1 C8 -168.7(3) .
C2 C1 N1 C8 3.2(4) .
C1' C1 N1 Pd2 22.0(5) .
C2 C1 N1 Pd2 -166.1(2) .
C7 C8 N1 C1 174.3(4) .
C3 C8 N1 C1 -2.8(4) .
C7 C8 N1 Pd2 -17.0(6) .
C3 C8 N1 Pd2 165.9(2) .
C1 C1' N1' C8' -166.7(4) .
C2' C1' N1' C8' 4.8(4) .
C1 C1' N1' Pd1 17.8(5) .
C2' C1' N1' Pd1 -170.7(2) .
C7' C8' N1' C1' 174.3(4) .
C3' C8' N1' C1' -2.7(4) .
C7' C8' N1' Pd1 -10.6(6) .
C3' C8' N1' Pd1 172.4(3) .
C3' C2' N2' C19' -3.5(6) .
C1' C2' N2' C19' 178.0(3) .
C3' C2' N2' Pd2 173.7(3) .
C1' C2' N2' Pd2 -4.8(5) .
C24' C19' N2' C2' -95.7(4) .
C20' C19' N2' C2' 87.4(4) .
C24' C19' N2' Pd2 86.9(4) .
C20' C19' N2' Pd2 -90.0(4) .
C3 C2 N2 C19 -4.6(6) .
C1 C2 N2 C19 175.0(3) .
C3 C2 N2 Pd1 172.0(3) .
C1 C2 N2 Pd1 -8.3(5) .
C20 C19 N2 C2 -86.8(4) .
C24 C19 N2 C2 91.3(4) .
C20 C19 N2 Pd1 96.3(4) .
C24 C19 N2 Pd1 -85.5(4) .
C11 C12 O1 Pd1 -0.4(6) .
C13 C12 O1 Pd1 176.3(3) .
C11 C10 O2 Pd1 -4.7(6) .
C9 C10 O2 Pd1 176.3(3) .
C16 C15 O3 Pd2 -0.4(6) .
C14 C15 O3 Pd2 179.8(3) .
C16 C17 O4 Pd2 -3.8(7) .
C18 C17 O4 Pd2 175.8(3) .
C1' N1' Pd1 N2 -26.1(3) .
C8' N1' Pd1 N2 159.5(3) .
C1' N1' Pd1 O2 -72(7) .
C8' N1' Pd1 O2 113(7) .
C1' N1' Pd1 O1 148.8(3) .
C8' N1' Pd1 O1 -25.6(3) .
C2 N2 Pd1 N1' 21.9(3) .
C19 N2 Pd1 N1' -161.5(3) .
C2 N2 Pd1 O2 -158.8(3) .
C19 N2 Pd1 O2 17.8(3) .
C2 N2 Pd1 O1 -93.7(12) .
C19 N2 Pd1 O1 82.9(13) .
C10 O2 Pd1 N1' -132(7) .
C10 O2 Pd1 N2 -178.7(3) .
C10 O2 Pd1 O1 6.4(3) .
C12 O1 Pd1 N1' 175.3(3) .
C12 O1 Pd1 N2 -69.0(13) .
C12 O1 Pd1 O2 -4.1(3) .
C1 N1 Pd2 N2' -30.2(3) .
C8 N1 Pd2 N2' 162.9(3) .
C1 N1 Pd2 O4 144.4(3) .
C8 N1 Pd2 O4 -22.6(3) .
C1 N1 Pd2 O3 -141(11) .
C8 N1 Pd2 O3 52(12) .
C2' N2' Pd2 N1 21.9(3) .
C19' N2' Pd2 N1 -160.8(3) .
C2' N2' Pd2 O4 -71.4(13) .
C19' N2' Pd2 O4 105.8(12) .
C2' N2' Pd2 O3 -158.6(3) .
C19' N2' Pd2 O3 18.6(3) .
C17 O4 Pd2 N1 -176.4(3) .
C17 O4 Pd2 N2' -83.0(13) .
C17 O4 Pd2 O3 4.2(3) .
C15 O3 Pd2 N1 -77(12) .
C15 O3 Pd2 N2' 172.3(3) .
C15 O3 Pd2 O4 -2.2(3) .
